data_7110481
loop_
_publ_author_name
'Janas, Zofia'
'Jerzykiewicz, Lucjan B.'
'Sobota, Piotr'
'Richards, Raymond L.'

_publ_section_title
;
 Synthesis and molecular structure of vanadium(III) dithiolate complexes:
 a new class of alkene polymerization catalysts
;
_journal_issue 11
_journal_name_full 'Chemical Communications'
_journal_page_first 1015
_journal_paper_doi 10.1039/a900916g
_journal_year 1999
_chemical_formula_sum 'C21 H30 N O2 S2 V'
_chemical_formula_weight 443.52
_space_group_IT_number 14
_symmetry_cell_setting monoclinic
_symmetry_space_group_name_Hall '-P 2yn'
_symmetry_space_group_name_H-M 'P 1 21/n 1'
_atom_sites_solution_hydrogens geom
_atom_sites_solution_primary direct
_atom_sites_solution_secondary difmap
_audit_creation_method SHELXL-97
_cell_angle_alpha 90.00
_cell_angle_beta 98.44(3)
_cell_angle_gamma 90.00
_cell_formula_units_Z 4
_cell_length_a 10.022(3)
_cell_length_b 12.156(4)
_cell_length_c 18.628(4)
_cell_measurement_reflns_used 25
_cell_measurement_temperature 299(2)
_cell_measurement_theta_max 14
_cell_measurement_theta_min 7.5
_cell_volume 2244.8(11)
_computing_cell_refinement 'Kuma KM4 software 1996'
_computing_data_collection 'Kuma KM4 software 1996'
_computing_data_reduction 'Kuma KM4 software 1996'
_computing_molecular_graphics 'ORTEPII, 1976'
_computing_structure_refinement 'SHELXL-97 (Sheldrick, 1997)'
_computing_structure_solution 'SHELXS-97 (Sheldrick, 1990)'
_diffrn_ambient_temperature 293(2)
_diffrn_measured_fraction_theta_full 0.809
_diffrn_measured_fraction_theta_max 0.809
_diffrn_measurement_device 'Kuma KM4 automatic diffractometer'
_diffrn_measurement_method 'profile data from omega-2theta scans'
_diffrn_radiation_monochromator graphite
_diffrn_radiation_source 'fine-focus sealed tube'
_diffrn_radiation_type MoK\a
_diffrn_radiation_wavelength 0.71073
_diffrn_reflns_av_R_equivalents 0.0167
_diffrn_reflns_av_sigmaI/netI 0.0178
_diffrn_reflns_limit_h_max 11
_diffrn_reflns_limit_h_min 0
_diffrn_reflns_limit_k_max 14
_diffrn_reflns_limit_k_min 0
_diffrn_reflns_limit_l_max 21
_diffrn_reflns_limit_l_min -22
_diffrn_reflns_number 3526
_diffrn_reflns_theta_full 25.05
_diffrn_reflns_theta_max 25.05
_diffrn_reflns_theta_min 2.01
_diffrn_standards_decay_% 1
_diffrn_standards_interval_count 100
_diffrn_standards_number 3
_exptl_absorpt_coefficient_mu 0.643
_exptl_absorpt_correction_type none
_exptl_crystal_colour orange
_exptl_crystal_density_diffrn 1.312
_exptl_crystal_density_method 'not measured'
_exptl_crystal_description block
_exptl_crystal_F_000 936
_exptl_crystal_size_max 0.4
_exptl_crystal_size_mid 0.3
_exptl_crystal_size_min 0.3
_refine_diff_density_max 0.212
_refine_diff_density_min -0.327
_refine_diff_density_rms 0.058
_refine_ls_extinction_method none
_refine_ls_goodness_of_fit_ref 1.124
_refine_ls_hydrogen_treatment mixed
_refine_ls_matrix_type full
_refine_ls_number_parameters 248
_refine_ls_number_reflns 3384
_refine_ls_number_restraints 0
_refine_ls_restrained_S_all 1.124
_refine_ls_R_factor_all 0.0322
_refine_ls_R_factor_gt 0.0269
_refine_ls_shift/su_max 0.134
_refine_ls_shift/su_mean 0.008
_refine_ls_structure_factor_coef Fsqd
_refine_ls_weighting_details 'w=1/[\s^2^(Fo^2^)+(0.0428P)^2^+0.6486P] where P=(Fo^2^+2Fc^2^)/3'
_refine_ls_weighting_scheme calc
_refine_ls_wR_factor_gt 0.0760
_refine_ls_wR_factor_ref 0.0785
_reflns_number_gt 3108
_reflns_number_total 3384
_reflns_threshold_expression >2sigma(I)
_cod_data_source_file 900916gsup1.cif
_cod_data_source_block 2
_cod_depositor_comments
;
The following automatic conversions were performed:

'_refine_ls_weighting_scheme' value 'calc
w=1/[\s^2^(Fo^2^)+(0.0428P)^2^+0.6486P] where P=(Fo^2^+2Fc^2^)/3' was
changed to 'calc'. New tag '_refine_ls_weighting_details' was
created. The value of the new tag was set to
'w=1/[\s^2^(Fo^2^)+(0.0428P)^2^+0.6486P] where P=(Fo^2^+2Fc^2^)/3'.

Automatic conversion script
Id: cif_fix_values 3143 2015-03-26 13:38:13Z robertas 
;
_cod_original_sg_symbol_H-M P2(1)/n
_cod_database_code 7110481

loop_
_symmetry_equiv_pos_as_xyz
'x, y, z'
'-x+1/2, y+1/2, -z+1/2'
'-x, -y, -z'
'x-1/2, -y-1/2, z-1/2'

loop_
_atom_site_label
_atom_site_type_symbol
_atom_site_fract_x
_atom_site_fract_y
_atom_site_fract_z
_atom_site_U_iso_or_equiv
_atom_site_adp_type
_atom_site_occupancy
_atom_site_calc_flag
_atom_site_refinement_flags
V V 0.04740(3) 0.20720(3) 0.891791(17) 0.03007(10) Uani 1 d .
S1 S -0.13949(5) 0.11801(5) 0.83316(3) 0.04578(15) Uani 1 d .
S2 S 0.13326(5) 0.17077(5) 1.01071(3) 0.04262(14) Uani 1 d .
O1 O 0.15039(13) 0.06109(11) 0.87076(7) 0.0372(3) Uani 1 d .
O2 O 0.14415(12) 0.29697(11) 0.83692(7) 0.0333(3) Uani 1 d .
N N -0.06687(15) 0.34556(13) 0.91786(9) 0.0353(4) Uani 1 d .
C1 C 0.0873(2) 0.00804(18) 0.80480(12) 0.0458(5) Uani 1 d .
C2 C -0.0617(2) -0.00881(19) 0.80592(13) 0.0516(6) Uani 1 d .
C3 C 0.1716(2) -0.01345(17) 0.93236(12) 0.0463(5) Uani 1 d .
C4 C 0.2338(2) 0.04985(19) 0.99724(12) 0.0486(5) Uani 1 d .
C11 C -0.0969(2) 0.42680(19) 0.86994(12) 0.0490(5) Uani 1 d .
C12 C -0.1674(2) 0.51935(19) 0.88430(14) 0.0554(6) Uani 1 d .
C13 C -0.2080(2) 0.52956(19) 0.95154(14) 0.0512(6) Uani 1 d .
C14 C -0.1794(2) 0.4471(2) 1.00059(13) 0.0516(6) Uani 1 d .
C15 C -0.1103(2) 0.35607(18) 0.98196(12) 0.0446(5) Uani 1 d .
C21 C 0.22727(18) 0.26724(14) 0.78875(10) 0.0307(4) Uani 1 d .
C22 C 0.36504(19) 0.24917(16) 0.81320(10) 0.0337(4) Uani 1 d .
C23 C 0.4461(2) 0.21620(18) 0.76231(12) 0.0443(5) Uani 1 d .
C24 C 0.3934(2) 0.20285(19) 0.69015(12) 0.0512(6) Uani 1 d .
C25 C 0.2594(2) 0.22443(17) 0.66711(11) 0.0452(5) Uani 1 d .
C26 C 0.1738(2) 0.25765(16) 0.71515(10) 0.0356(4) Uani 1 d .
C220 C 0.4217(2) 0.27074(18) 0.89149(11) 0.0406(5) Uani 1 d .
C221 C 0.5501(3) 0.2083(3) 0.91810(15) 0.0728(8) Uani 1 d .
C222 C 0.4427(3) 0.3941(2) 0.90285(15) 0.0651(7) Uani 1 d .
C260 C 0.0280(2) 0.28772(18) 0.69004(12) 0.0447(5) Uani 1 d .
C261 C 0.0146(3) 0.4103(2) 0.67558(18) 0.0711(8) Uani 1 d .
C262 C -0.0390(3) 0.2214(3) 0.62572(18) 0.0837(10) Uani 1 d .
H1A H 0.1301 -0.0626 0.7997 0.055 Uiso 1 calc R
H1B H 0.1000 0.0530 0.7633 0.055 Uiso 1 calc R
H2A H -0.0746 -0.0673 0.8397 0.062 Uiso 1 calc R
H2B H -0.1050 -0.0307 0.7580 0.062 Uiso 1 calc R
H3A H 0.2307 -0.0732 0.9227 0.056 Uiso 1 calc R
H3B H 0.0862 -0.0446 0.9409 0.056 Uiso 1 calc R
H4A H 0.3241 0.0725 0.9908 0.058 Uiso 1 calc R
H4B H 0.2408 0.0032 1.0399 0.058 Uiso 1 calc R
H11 H -0.0688 0.4205 0.8247 0.059 Uiso 1 calc R
H12 H -0.1873 0.5739 0.8494 0.067 Uiso 1 calc R
H13 H -0.2542 0.5919 0.9631 0.061 Uiso 1 calc R
H14 H -0.2062 0.4520 1.0462 0.062 Uiso 1 calc R
H15 H -0.0931 0.2993 1.0155 0.054 Uiso 1 calc R
H23 H 0.5374 0.2030 0.7773 0.053 Uiso 1 calc R
H24 H 0.4485 0.1793 0.6571 0.061 Uiso 1 calc R
H25 H 0.2253 0.2166 0.6182 0.054 Uiso 1 calc R
H220 H 0.3536 0.2474 0.9211 0.049 Uiso 1 calc R
H22A H 0.5758 0.2213 0.9691 0.087 Uiso 1 calc R
H22B H 0.6207 0.2330 0.8923 0.087 Uiso 1 calc R
H22C H 0.5352 0.1311 0.9098 0.087 Uiso 1 calc R
H22D H 0.4703 0.4087 0.9535 0.078 Uiso 1 calc R
H22E H 0.3598 0.4320 0.8865 0.078 Uiso 1 calc R
H22F H 0.5112 0.4191 0.8757 0.078 Uiso 1 calc R
H260 H -0.0213 0.2719 0.7305 0.054 Uiso 1 calc R
H26A H -0.0791 0.4302 0.6679 0.085 Uiso 1 calc R
H26B H 0.0541 0.4283 0.6331 0.085 Uiso 1 calc R
H26C H 0.0603 0.4500 0.7165 0.085 Uiso 1 calc R
H26D H 0.0023 0.2388 0.5837 0.100 Uiso 1 calc R
H26E H -0.1333 0.2392 0.6164 0.100 Uiso 1 calc R
H26F H -0.0284 0.1444 0.6363 0.100 Uiso 1 calc R

loop_
_atom_site_aniso_label
_atom_site_aniso_U_11
_atom_site_aniso_U_22
_atom_site_aniso_U_33
_atom_site_aniso_U_23
_atom_site_aniso_U_13
_atom_site_aniso_U_12
V 0.02993(17) 0.03039(18) 0.03136(17) 0.00100(12) 0.00944(12) 0.00135(13)
S1 0.0353(3) 0.0474(3) 0.0551(3) -0.0043(2) 0.0079(2) -0.0035(2)
S2 0.0487(3) 0.0442(3) 0.0349(3) 0.0031(2) 0.0060(2) 0.0038(2)
O1 0.0405(7) 0.0314(7) 0.0419(7) 0.0024(6) 0.0138(6) 0.0033(6)
O2 0.0324(7) 0.0346(7) 0.0351(7) 0.0014(5) 0.0116(5) -0.0001(5)
N 0.0321(8) 0.0357(9) 0.0394(9) -0.0005(7) 0.0090(7) 0.0029(7)
C1 0.0576(13) 0.0361(11) 0.0466(12) -0.0061(9) 0.0169(10) 0.0012(10)
C2 0.0593(14) 0.0423(12) 0.0532(13) -0.0096(10) 0.0083(11) -0.0066(11)
C3 0.0537(13) 0.0347(11) 0.0533(13) 0.0108(9) 0.0167(10) 0.0094(9)
C4 0.0464(12) 0.0471(13) 0.0517(13) 0.0124(10) 0.0052(10) 0.0088(10)
C11 0.0513(12) 0.0511(13) 0.0472(12) 0.0076(10) 0.0157(10) 0.0114(10)
C12 0.0546(13) 0.0438(13) 0.0694(16) 0.0136(12) 0.0145(12) 0.0136(11)
C13 0.0425(12) 0.0407(12) 0.0717(15) -0.0102(11) 0.0127(11) 0.0090(10)
C14 0.0529(13) 0.0546(14) 0.0505(13) -0.0049(11) 0.0184(10) 0.0126(11)
C15 0.0482(12) 0.0452(12) 0.0430(11) 0.0034(9) 0.0156(9) 0.0096(9)
C21 0.0344(9) 0.0252(9) 0.0345(10) 0.0014(7) 0.0119(8) -0.0025(7)
C22 0.0353(10) 0.0297(9) 0.0375(10) -0.0004(8) 0.0102(8) -0.0014(8)
C23 0.0391(11) 0.0459(12) 0.0505(13) -0.0010(10) 0.0156(9) 0.0062(9)
C24 0.0617(14) 0.0523(14) 0.0446(12) -0.0069(10) 0.0242(11) 0.0087(11)
C25 0.0614(14) 0.0406(12) 0.0347(11) -0.0039(9) 0.0109(10) -0.0015(10)
C26 0.0431(11) 0.0284(9) 0.0358(10) 0.0042(8) 0.0078(8) -0.0038(8)
C220 0.0320(10) 0.0503(12) 0.0403(11) -0.0022(9) 0.0078(8) -0.0005(9)
C221 0.0559(15) 0.101(2) 0.0567(16) -0.0126(15) -0.0087(12) 0.0250(15)
C222 0.0761(17) 0.0603(16) 0.0585(15) -0.0218(13) 0.0080(13) -0.0111(13)
C260 0.0429(11) 0.0514(13) 0.0387(11) 0.0083(9) 0.0019(9) -0.0045(9)
C261 0.0567(15) 0.0593(16) 0.098(2) 0.0231(15) 0.0142(14) 0.0137(13)
C262 0.0715(19) 0.091(2) 0.078(2) -0.0133(17) -0.0251(16) -0.0004(16)

loop_
_atom_type_symbol
_atom_type_description
_atom_type_scat_dispersion_real
_atom_type_scat_dispersion_imag
_atom_type_scat_source
C C 0.0033 0.0016 'International Tables Vol C Tables 4.2.6.8 and 6.1.1.4'
H H 0.0000 0.0000 'International Tables Vol C Tables 4.2.6.8 and 6.1.1.4'
N N 0.0061 0.0033 'International Tables Vol C Tables 4.2.6.8 and 6.1.1.4'
O O 0.0106 0.0060 'International Tables Vol C Tables 4.2.6.8 and 6.1.1.4'
S S 0.1246 0.1234 'International Tables Vol C Tables 4.2.6.8 and 6.1.1.4'
V V 0.3005 0.5294 'International Tables Vol C Tables 4.2.6.8 and 6.1.1.4'

loop_
_geom_angle_atom_site_label_1
_geom_angle_atom_site_label_2
_geom_angle_atom_site_label_3
_geom_angle
O2 V O1 94.74(6)
O2 V N 90.18(6)
O1 V N 175.07(6)
O2 V S1 118.01(5)
O1 V S1 84.37(5)
N V S1 93.04(5)
O2 V S2 119.37(5)
O1 V S2 83.86(4)
N V S2 94.02(5)
S1 V S2 122.08(3)
C2 S1 V 100.27(8)
C4 S2 V 99.16(8)
C1 O1 C3 112.80(16)
C1 O1 V 111.48(12)
C3 O1 V 113.29(11)
C21 O2 V 128.71(12)
C11 N C15 117.12(18)
C11 N V 120.47(14)
C15 N V 122.40(14)
O1 C1 C2 110.97(17)
C1 C2 S1 110.58(15)
O1 C3 C4 108.29(17)
C3 C4 S2 110.76(15)
N C11 C12 123.1(2)
C11 C12 C13 118.6(2)
C14 C13 C12 118.9(2)
C13 C14 C15 119.2(2)
N C15 C14 123.0(2)
O2 C21 C26 118.97(16)
O2 C21 C22 119.69(17)
C26 C21 C22 121.32(17)
C23 C22 C21 117.84(18)
C23 C22 C220 122.21(18)
C21 C22 C220 119.88(17)
C24 C23 C22 121.2(2)
C25 C24 C23 119.94(19)
C24 C25 C26 121.5(2)
C25 C26 C21 118.14(18)
C25 C26 C260 122.11(19)
C21 C26 C260 119.71(17)
C22 C220 C221 114.25(18)
C22 C220 C222 109.27(18)
C221 C220 C222 110.7(2)
C26 C260 C262 114.3(2)
C26 C260 C261 110.43(19)
C262 C260 C261 111.4(2)

loop_
_geom_bond_atom_site_label_1
_geom_bond_atom_site_label_2
_geom_bond_distance
V O2 1.8619(13)
V O1 2.1195(14)
V N 2.1306(17)
V S1 2.2970(9)
V S2 2.2987(8)
S1 C2 1.833(2)
S2 C4 1.820(2)
O1 C1 1.448(3)
O1 C3 1.453(2)
O2 C21 1.360(2)
N C11 1.336(3)
N C15 1.335(3)
C1 C2 1.510(3)
C3 C4 1.490(3)
C11 C12 1.376(3)
C12 C13 1.378(3)
C13 C14 1.359(3)
C14 C15 1.376(3)
C21 C26 1.402(3)
C21 C22 1.406(3)
C22 C23 1.395(3)
C22 C220 1.508(3)
C23 C24 1.380(3)
C24 C25 1.374(3)
C25 C26 1.387(3)
C26 C260 1.512(3)
C220 C221 1.514(3)
C220 C222 1.524(3)
C260 C262 1.516(3)
C260 C261 1.516(3)
